data_4104309
loop_
_publ_author_name
'Stephan Scheins'
'Marc Messerschmidt'
'Milan Gembicky'
'Mateusz Pitak'
'Anatoliy Volkov'
'Philip Coppens'
'Benjamin G. Harvey'
'Gregory C. Turpin'
'Atta M. Arif'
'Richard D. Ernst'

_publ_section_title
;
 Charge Density Analysis of the (C-C)\\rightarrowTi Agostic Interactions
 in a Titanacyclobutane Complex
;
_journal_name_full 'Journal of the American Chemical Society'
_journal_page_first 6154
_journal_page_last 6160
_journal_paper_doi 10.1021/ja807649k
_journal_volume 131
_journal_year 2009
_chemical_formula_moiety 'C17 H24 Ti'
_chemical_formula_sum 'C17 H24 Ti'
_chemical_formula_weight 276.23
_space_group_IT_number 15
_symmetry_cell_setting monoclinic
_symmetry_space_group_name_Hall '-C 2yc'
_symmetry_space_group_name_H-M 'C 1 2/c 1'
_cell_angle_alpha 90
_cell_angle_beta 99.6491(3)
_cell_angle_gamma 90
_cell_formula_units_Z 8
_cell_length_a 23.2455(4)
_cell_length_b 8.17650(10)
_cell_length_c 15.5145(3)
_cell_measurement_reflns_used 9000
_cell_measurement_temperature 90(1)
_cell_measurement_theta_max 45.294
_cell_measurement_theta_min 1.774
_cell_volume 2907.07(8)
_computing_cell_refinement 'SMART (Bruker, 1997-2003)'
_computing_data_collection 'SMART (Bruker, 1997-2003)'
_computing_data_reduction 'SMART (Bruker, 1997-2003)'
_computing_molecular_graphics 'Volkov et al, (2006)'
_computing_publication_material 'Volkov et al, (2006)'
_computing_structure_refinement 'Volkov et al, (2006)'
_computing_structure_solution 'SHELXS-97 (Sheldrick, 1990)'
_diffrn_ambient_temperature 90(1)
_diffrn_measured_fraction_theta_full 0.998
_diffrn_measured_fraction_theta_max 0.998
_diffrn_measurement_device_type
;
Bruker SMART Apex II CCD Detector
;
_diffrn_measurement_method \f
_diffrn_radiation_monochromator graphite
_diffrn_radiation_source 'rotating anode'
_diffrn_radiation_type MoK\a
_diffrn_radiation_wavelength 0.71073
_diffrn_reflns_av_R_equivalents 0.0000
_diffrn_reflns_av_sigmaI/netI 0.0426
_diffrn_reflns_limit_h_max 46
_diffrn_reflns_limit_h_min -46
_diffrn_reflns_limit_k_max 16
_diffrn_reflns_limit_k_min -16
_diffrn_reflns_limit_l_max 30
_diffrn_reflns_limit_l_min -30
_diffrn_reflns_number 93347
_diffrn_reflns_theta_full 45.294
_diffrn_reflns_theta_max 45.294
_diffrn_reflns_theta_min 1.774
_exptl_absorpt_coefficient_mu 0.57
_exptl_absorpt_correction_type none
_exptl_crystal_colour red
_exptl_crystal_density_diffrn 1.2623
_exptl_crystal_density_method 'not measured'
_exptl_crystal_description bloc
_exptl_crystal_F_000 1184.0
_exptl_crystal_size_max 0.2
_exptl_crystal_size_mid 0.17
_exptl_crystal_size_min 0.15
_refine_diff_density_max 0.199
_refine_diff_density_min -0.186
_refine_diff_density_rms 0.022
_refine_ls_extinction_method none
_refine_ls_goodness_of_fit_ref 1.8177
_refine_ls_hydrogen_treatment noref
_refine_ls_matrix_type full
_refine_ls_number_parameters 664
_refine_ls_number_reflns 11081
_refine_ls_R_factor_all 0.0253
_refine_ls_R_factor_gt 0.0113
_refine_ls_shift/su_max 0.00000087
_refine_ls_shift/su_mean 0.0000000060
_refine_ls_structure_factor_coef Fsqd
_refine_ls_weighting_details
;
     calc w1 = 1/[s^2^(Fo)]
;
_refine_ls_weighting_scheme calc
_refine_ls_wR_factor_ref 0.0100
_reflns_number_gt 11081
_reflns_number_total 12643
_reflns_threshold_expression >3sigma(I)
_cod_data_source_file ja807649k_si_001.cif
_cod_data_source_block TIAGO
_cod_original_sg_symbol_Hall ' -C 2yc'
_cod_database_code 4104309

loop_
_space_group_symop_id
_space_group_symop_operation_xyz
1 +X,+Y,+Z
2 -X,+Y,1/2-Z
3 -X,-Y,-Z
4 +X,-Y,1/2+Z
5 1/2+X,1/2+Y,+Z
6 1/2-X,1/2-Y,-Z
7 1/2-X,1/2+Y,1/2-Z
8 1/2+X,1/2-Y,1/2+Z

loop_
_atom_site_aniso_label
_atom_site_aniso_U_11
_atom_site_aniso_U_22
_atom_site_aniso_U_33
_atom_site_aniso_U_12
_atom_site_aniso_U_13
_atom_site_aniso_U_23
TI(1) 0.010155(16) 0.008840(14) 0.009809(15) 0.000641(8) 0.001893(8) 0.000576(8)
C(1) 0.01536(7) 0.01244(6) 0.01479(7) -0.00145(5) 0.00266(5) 0.00109(5)
C(2) 0.01209(7) 0.01867(7) 0.01567(7) -0.00298(5) 0.00130(5) 0.00062(6)
C(3) 0.01161(7) 0.02109(8) 0.01857(8) 0.00274(6) 0.00390(6) 0.00163(6)
C(4) 0.01598(8) 0.01834(7) 0.01434(7) 0.00186(6) 0.00551(6) -0.00095(5)
C(5) 0.01472(7) 0.01592(6) 0.01146(6) 0.00012(5) 0.00235(5) 0.00185(5)
C(6) 0.02186(10) 0.02737(9) 0.01311(7) 0.00163(8) -0.00013(6) 0.00447(6)
C(7) 0.02746(11) 0.01331(7) 0.02307(9) -0.00456(6) 0.01200(8) -0.00077(6)
C(8) 0.04074(14) 0.01489(7) 0.01632(9) -0.00024(8) 0.00662(9) 0.00432(6)
C(9) 0.03026(12) 0.01563(8) 0.02449(11) 0.00704(7) -0.00251(9) 0.00408(7)
C(10) 0.02393(10) 0.01287(7) 0.02626(10) 0.00535(6) 0.00671(8) -0.00078(6)
C(11) 0.02375(10) 0.01169(6) 0.01938(8) -0.00132(6) 0.00595(7) -0.00273(5)
C(12) 0.03626(14) 0.02142(9) 0.02475(11) -0.00425(9) 0.00100(10) -0.00893(8)
C(13) 0.01189(7) 0.01530(6) 0.01150(6) 0.00033(5) 0.00118(5) -0.00185(5)
C(14) 0.01078(7) 0.01414(6) 0.01316(6) 0.00139(5) 0.00224(5) -0.00070(5)
C(15) 0.01062(7) 0.01797(7) 0.01248(6) 0.00021(5) 0.00032(5) -0.00045(5)
C(16) 0.01933(9) 0.01568(7) 0.02401(9) 0.00555(6) 0.00433(7) -0.00056(6)
C(17) 0.01371(8) 0.02281(8) 0.01699(8) -0.00013(6) 0.00595(6) -0.00039(6)

loop_
_atom_site_label
_atom_site_fract_x
_atom_site_fract_y
_atom_site_fract_z
_atom_site_occupancy
_atom_site_symmetry_multiplicity
_atom_site_U_iso_or_equiv
TI(1) 0.3459600(13) 0.370545(3) 0.1302440(18) 1 8 0.010
C(1) 0.314921(9) 0.11049(2) 0.184278(13) 1 8 0.014
C(2) 0.265954(9) 0.18632(3) 0.132956(14) 1 8 0.016
C(3) 0.254398(9) 0.33188(3) 0.175672(15) 1 8 0.017
C(4) 0.296946(9) 0.34706(3) 0.252716(13) 1 8 0.016
C(5) 0.333562(9) 0.20752(2) 0.259283(12) 1 8 0.014
C(6) 0.379724(12) 0.16523(3) 0.335067(15) 1 8 0.021
C(7) 0.399801(13) 0.60732(2) 0.096771(18) 1 8 0.020
C(8) 0.353397(16) 0.58380(3) 0.026728(17) 1 8 0.024
C(9) 0.300549(15) 0.60641(3) 0.05920(2) 1 8 0.024
C(10) 0.315066(13) 0.64795(2) 0.149032(19) 1 8 0.021
C(11) 0.376409(12) 0.64565(2) 0.173123(16) 1 8 0.018
C(12) 0.410274(17) 0.68067(4) 0.26180(2) 1 8 0.028
C(13) 0.358871(8) 0.22452(2) 0.020518(12) 1 8 0.013
C(14) 0.423819(8) 0.20500(2) 0.067822(12) 1 8 0.013
C(15) 0.433148(8) 0.28345(2) 0.162010(12) 1 8 0.014
C(16) 0.439410(11) 0.02264(3) 0.076816(17) 1 8 0.020
C(17) 0.464320(10) 0.28535(3) 0.011444(14) 1 8 0.017
H(1) 0.335322 -0.003886 0.168368 1 8 0.021
H(2) 0.24329 0.143808 0.073073 1 8 0.024
H(3) 0.221128 0.417514 0.153068 1 8 0.026
H(4) 0.299875 0.443561 0.297751 1 8 0.024
H(6A) 0.407451 0.267085 0.354902 1 8 0.032
H(6B) 0.359857 0.128255 0.38934 1 8 0.032
H(6C) 0.40722 0.070249 0.320539 1 8 0.032
H(7) 0.443424 0.597562 0.095731 1 8 0.030
H(8) 0.356749 0.553549 -0.037737 1 8 0.036
H(9) 0.258404 0.591874 0.024498 1 8 0.036
H(10) 0.285813 0.672609 0.19195 1 8 0.032
H(12A) 0.385066 0.691178 0.303029 1 8 0.042
H(12B) 0.44086 0.592167 0.283261 1 8 0.042
H(12C) 0.433996 0.790527 0.260926 1 8 0.042
H(13A) 0.3567 0.277567 -0.04222 1 8 0.020
H(13B) 0.336663 0.109723 0.014703 1 8 0.020
H(15A) 0.440365 0.191495 0.210208 1 8 0.021
H(15B) 0.467175 0.367736 0.171889 1 8 0.021
H(16A) 0.433582 -0.032519 0.015135 1 8 0.030
H(16B) 0.411611 -0.042089 0.115538 1 8 0.030
H(16C) 0.484125 0.011026 0.109091 1 8 0.030
H(17A) 0.453978 0.415004 -0.00362 1 8 0.026
H(17B) 0.510126 0.278503 0.044113 1 8 0.026
H(17C) 0.460709 0.224609 -0.049042 1 8 0.026

loop_
_atom_type_symbol
_atom_type_description
_atom_type_scat_dispersion_real
_atom_type_scat_dispersion_imag
_atom_type_scat_source
C C 0.0033 0.0016 'International Tables Vol C Tables 4.2.6.8 and 6.1.1.4'
H H 0.0000 0.0000 'International Tables Vol C Tables 4.2.6.8 and 6.1.1.4'
Ti Ti 0.2776 0.4457 'International Tables Vol C Tables 4.2.6.8 and 6.1.1.4'

loop_
_geom_angle_atom_site_label_1
_geom_angle_atom_site_label_2
_geom_angle_atom_site_label_3
_geom_angle
_geom_angle_site_symmetry_1
_geom_angle_site_symmetry_2
_geom_angle_site_symmetry_3
_geom_angle_publ_flag
C(2) C(1) C(5) 108.842(18) 1_555 1_555 1_555 yes
C(2) C(1) H(1) 125.733(19) 1_555 1_555 1_555 yes
C(5) C(1) H(1) 125.423(19) 1_555 1_555 1_555 yes
C(1) C(2) C(3) 107.668(18) 1_555 1_555 1_555 yes
C(1) C(2) H(2) 126.16(2) 1_555 1_555 1_555 yes
C(3) C(2) H(2) 126.15(2) 1_555 1_555 1_555 yes
C(2) C(3) C(4) 107.939(19) 1_555 1_555 1_555 yes
C(2) C(3) H(3) 126.08(2) 1_555 1_555 1_555 yes
C(4) C(3) H(3) 125.93(2) 1_555 1_555 1_555 yes
C(3) C(4) C(5) 108.343(18) 1_555 1_555 1_555 yes
C(3) C(4) H(4) 125.70(2) 1_555 1_555 1_555 yes
C(5) C(4) H(4) 125.94(2) 1_555 1_555 1_555 yes
C(1) C(5) C(4) 107.152(18) 1_555 1_555 1_555 yes
C(1) C(5) C(6) 126.74(2) 1_555 1_555 1_555 yes
C(4) C(5) C(6) 125.93(2) 1_555 1_555 1_555 yes
C(5) C(6) H(6A) 111.48(2) 1_555 1_555 1_555 yes
C(5) C(6) H(6B) 109.70(2) 1_555 1_555 1_555 yes
C(5) C(6) H(6C) 112.56(2) 1_555 1_555 1_555 yes
H(6A) C(6) H(6B) 108.26(2) 1_555 1_555 1_555 yes
H(6A) C(6) H(6C) 106.16(2) 1_555 1_555 1_555 yes
H(6B) C(6) H(6C) 108.51(2) 1_555 1_555 1_555 yes
C(8) C(7) C(11) 108.83(3) 1_555 1_555 1_555 yes
C(8) C(7) H(7) 127.68(3) 1_555 1_555 1_555 yes
C(11) C(7) H(7) 123.48(3) 1_555 1_555 1_555 yes
C(7) C(8) C(9) 107.77(2) 1_555 1_555 1_555 yes
C(7) C(8) H(8) 126.82(3) 1_555 1_555 1_555 yes
C(9) C(8) H(8) 125.41(3) 1_555 1_555 1_555 yes
C(8) C(9) C(10) 107.64(3) 1_555 1_555 1_555 yes
C(8) C(9) H(9) 126.70(3) 1_555 1_555 1_555 yes
C(10) C(9) H(9) 125.64(3) 1_555 1_555 1_555 yes
C(9) C(10) C(11) 108.67(2) 1_555 1_555 1_555 yes
C(9) C(10) H(10) 126.67(3) 1_555 1_555 1_555 yes
C(11) C(10) H(10) 124.63(3) 1_555 1_555 1_555 yes
C(7) C(11) C(10) 107.05(2) 1_555 1_555 1_555 yes
C(7) C(11) C(12) 126.49(3) 1_555 1_555 1_555 yes
C(10) C(11) C(12) 126.44(3) 1_555 1_555 1_555 yes
C(11) C(12) H(12A) 110.58(3) 1_555 1_555 1_555 yes
C(11) C(12) H(12B) 113.07(2) 1_555 1_555 1_555 yes
C(11) C(12) H(12C) 110.32(3) 1_555 1_555 1_555 yes
H(12A) C(12) H(12B) 108.61(3) 1_555 1_555 1_555 yes
H(12A) C(12) H(12C) 108.49(3) 1_555 1_555 1_555 yes
H(12B) C(12) H(12C) 105.56(3) 1_555 1_555 1_555 yes
H(13A) C(13) H(13B) 109.542(15) 1_555 1_555 1_555 yes
C(16) C(14) C(17) 108.015(17) 1_555 1_555 1_555 yes
H(15A) C(15) H(15B) 109.952(16) 1_555 1_555 1_555 yes
C(14) C(16) H(16A) 110.071(19) 1_555 1_555 1_555 yes
C(14) C(16) H(16B) 111.643(18) 1_555 1_555 1_555 yes
C(14) C(16) H(16C) 108.770(19) 1_555 1_555 1_555 yes
H(16A) C(16) H(16B) 107.28(2) 1_555 1_555 1_555 yes
H(16A) C(16) H(16C) 110.70(2) 1_555 1_555 1_555 yes
H(16B) C(16) H(16C) 108.37(2) 1_555 1_555 1_555 yes
C(14) C(17) H(17A) 113.514(17) 1_555 1_555 1_555 yes
C(14) C(17) H(17B) 110.722(18) 1_555 1_555 1_555 yes
C(14) C(17) H(17C) 109.940(19) 1_555 1_555 1_555 yes
H(17A) C(17) H(17B) 107.807(19) 1_555 1_555 1_555 yes
H(17A) C(17) H(17C) 106.409(19) 1_555 1_555 1_555 yes
H(17B) C(17) H(17C) 108.229(18) 1_555 1_555 1_555 yes

loop_
_geom_bond_atom_site_label_1
_geom_bond_atom_site_label_2
_geom_bond_distance
_geom_bond_site_symmetry_1
_geom_bond_site_symmetry_2
_geom_bond_publ_flag
C(1) C(2) 1.4178(3) 1_555 1_555 yes
C(1) C(5) 1.4151(3) 1_555 1_555 yes
C(1) H(1) 1.09525 1_555 1_555 yes
C(2) C(3) 1.4098(3) 1_555 1_555 yes
C(2) H(2) 1.0476 1_555 1_555 yes
C(3) C(4) 1.4234(3) 1_555 1_555 yes
C(3) H(3) 1.0585 1_555 1_555 yes
C(4) C(5) 1.4168(3) 1_555 1_555 yes
C(4) H(4) 1.0486 1_555 1_555 yes
C(5) C(6) 1.4935(3) 1_555 1_555 yes
C(6) H(6A) 1.0664 1_555 1_555 yes
C(6) H(6B) 1.0696 1_555 1_555 yes
C(6) H(6C) 1.0539 1_555 1_555 yes
C(7) C(8) 1.4101(4) 1_555 1_555 yes
C(7) C(11) 1.4188(3) 1_555 1_555 yes
C(7) H(7) 1.0200 1_555 1_555 yes
C(8) C(9) 1.4159(5) 1_555 1_555 yes
C(8) H(8) 1.0458 1_555 1_555 yes
C(9) C(10) 1.4191(4) 1_555 1_555 yes
C(9) H(9) 1.0426 1_555 1_555 yes
C(10) C(11) 1.4123(4) 1_555 1_555 yes
C(10) H(10) 1.0480 1_555 1_555 yes
C(11) C(12) 1.4937(4) 1_555 1_555 yes
C(12) H(12A) 0.9411 1_555 1_555 yes
C(12) H(12B) 1.0299 1_555 1_555 yes
C(12) H(12C) 1.0553 1_555 1_555 yes
C(13) H(13A) 1.05906 1_555 1_555 yes
C(13) H(13B) 1.06774 1_555 1_555 yes
C(14) C(16) 1.5354(3) 1_555 1_555 yes
C(14) C(17) 1.5359(3) 1_555 1_555 yes
C(15) H(15A) 1.05381 1_555 1_555 yes
C(15) H(15B) 1.04090 1_555 1_555 yes
C(16) H(16A) 1.0460 1_555 1_555 yes
C(16) H(16B) 1.0903 1_555 1_555 yes
C(16) H(16C) 1.0797 1_555 1_555 yes
C(17) H(17A) 1.1034 1_555 1_555 yes
C(17) H(17B) 1.1013 1_555 1_555 yes
C(17) H(17C) 1.0526 1_555 1_555 yes
